data_7226715
loop_
_publ_author_name
'Morimoto, Masakazu'
'Kashihara, Ryota'
'Mutoh, Katsuya'
'Kobayashi, Yoichi'
'Abe, Jiro'
'Sotome, Hikaru'
'Ito, Syoji'
'Miyasaka, Hiroshi'
'Irie, Masahiro'

_publ_section_title
;
 Turn-on mode fluorescence photoswitching of diarylethene single crystals
;
_journal_issue 38
_journal_name_full CrystEngComm
_journal_page_first 7241
_journal_paper_doi 10.1039/C6CE00725B
_journal_volume 18
_journal_year 2016
_chemical_formula_sum 'C25 H18 F6 O4 S2'
_chemical_formula_weight 560.51
_space_group_crystal_system monoclinic
_space_group_IT_number 15
_space_group_name_Hall '-C 2yc'
_space_group_name_H-M_alt 'C 1 2/c 1'
_symmetry_space_group_name_Hall '-C 2yc'
_symmetry_space_group_name_H-M 'C 1 2/c 1'
_atom_sites_solution_hydrogens geom
_audit_update_record
;
2016-03-31 deposited with the CCDC.
2016-05-26 downloaded from the CCDC.
;
_cell_angle_alpha 90
_cell_angle_beta 107.7778(5)
_cell_angle_gamma 90
_cell_formula_units_Z 4
_cell_length_a 15.0294(2)
_cell_length_b 15.1977(2)
_cell_length_c 10.69920(10)
_cell_measurement_reflns_used 104
_cell_measurement_temperature 223.(2)
_cell_measurement_theta_max 35.4365
_cell_measurement_theta_min 5.2714
_cell_volume 2327.13(5)
_computing_cell_refinement 'APEX3 v2015.9-0 (Bruker AXS)'
_computing_data_reduction 'SAINT V8.35A (Bruker AXS Inc., 2015)'
_computing_structure_refinement 'SHELXL-2014/7 (Sheldrick, 2014)'
_diffrn_ambient_temperature 223.(2)
_diffrn_detector_area_resol_mean 8.3333
_diffrn_measured_fraction_theta_full 0.980
_diffrn_measured_fraction_theta_max 0.980
_diffrn_measurement_device_type 'Bruker D8 goniometer'
_diffrn_radiation_wavelength 1.54178
_diffrn_reflns_av_R_equivalents 0.0247
_diffrn_reflns_av_unetI/netI 0.0210
_diffrn_reflns_limit_h_max 17
_diffrn_reflns_limit_h_min -17
_diffrn_reflns_limit_k_max 18
_diffrn_reflns_limit_k_min -17
_diffrn_reflns_limit_l_max 12
_diffrn_reflns_limit_l_min -12
_diffrn_reflns_number 8887
_diffrn_reflns_theta_full 66.62
_diffrn_reflns_theta_max 66.62
_diffrn_reflns_theta_min 4.24
_exptl_absorpt_coefficient_mu 2.819
_exptl_absorpt_correction_T_max 0.66
_exptl_absorpt_correction_T_min 0.55
_exptl_absorpt_correction_type multi-scan
_exptl_absorpt_process_details 'SADABS V2014/5 (Bruker AXS Inc.)'
_exptl_crystal_colour colourless
_exptl_crystal_density_diffrn 1.600
_exptl_crystal_density_method 'not measured'
_exptl_crystal_description block
_exptl_crystal_F_000 1144
_exptl_crystal_size_max 0.311
_exptl_crystal_size_mid 0.280
_exptl_crystal_size_min 0.158
_refine_diff_density_max 0.316
_refine_diff_density_min -0.447
_refine_ls_extinction_method none
_refine_ls_goodness_of_fit_ref 1.035
_refine_ls_hydrogen_treatment constr
_refine_ls_matrix_type full
_refine_ls_number_parameters 195
_refine_ls_number_reflns 2017
_refine_ls_number_restraints 0
_refine_ls_restrained_S_all 1.035
_refine_ls_R_factor_all 0.0372
_refine_ls_R_factor_gt 0.0371
_refine_ls_shift/su_max 0.001
_refine_ls_shift/su_mean 0.000
_refine_ls_structure_factor_coef Fsqd
_refine_ls_weighting_details 'w=1/[\s^2^(Fo^2^)+(0.0546P)^2^+2.6501P] where P=(Fo^2^+2Fc^2^)/3'
_refine_ls_weighting_scheme calc
_refine_ls_wR_factor_gt 0.0964
_refine_ls_wR_factor_ref 0.0965
_reflns_number_gt 2003
_reflns_number_total 2017
_reflns_threshold_expression 'I > 2\s(I)'
_cod_data_source_file c6ce00725b3.cif
_cod_data_source_block 1a
_cod_database_code 7226715

loop_
_space_group_symop_operation_xyz
'x, y, z'
'-x, y, -z+1/2'
'x+1/2, y+1/2, z'
'-x+1/2, y+1/2, -z+1/2'
'-x, -y, -z'
'x, -y, z-1/2'
'-x+1/2, -y+1/2, -z'
'x+1/2, -y+1/2, z-1/2'

loop_
_atom_site_type_symbol
_atom_site_label
_atom_site_fract_x
_atom_site_fract_y
_atom_site_fract_z
_atom_site_U_iso_or_equiv
_atom_site_adp_type
_atom_site_calc_flag
_atom_site_refinement_flags_adp
_atom_site_refinement_flags_occupancy
_atom_site_refinement_flags_posn
_atom_site_occupancy
F F3 1.0452(2) 0.4917(2) 0.8988(3) 0.0656(8) Uani d . P . 0.5
C C1 0.91601(17) 0.10127(14) 0.5135(2) 0.0478(5) Uani d . . . 1
H H1A 0.9773 0.0992 0.5783 0.072 Uiso calc U . R 1
H H1B 0.9228 0.1041 0.4262 0.072 Uiso calc U . R 1
H H1C 0.8812 0.0488 0.5209 0.072 Uiso calc U . R 1
C C2 0.86338(13) 0.18291(13) 0.53706(17) 0.0376(4) Uani d . . . 1
H H2A 0.8938 0.2356 0.5165 0.045 Uiso calc U . R 1
H H2B 0.7994 0.1813 0.4771 0.045 Uiso calc U . R 1
C C3 0.85995(11) 0.18954(11) 0.67495(16) 0.0281(4) Uani d . . . 1
C C4 0.90046(11) 0.24506(10) 0.77294(16) 0.0250(3) Uani d . . . 1
C C5 0.88062(11) 0.22647(10) 0.89862(16) 0.0258(3) Uani d . . . 1
C C6 0.91665(12) 0.26760(12) 1.01927(17) 0.0321(4) Uani d . . . 1
H H6 0.9586 0.3149 1.0295 0.038 Uiso calc U . R 1
C C7 0.88932(13) 0.23731(13) 1.12521(17) 0.0375(4) Uani d . . . 1
H H7 0.9124 0.2655 1.2069 0.045 Uiso calc U . R 1
C C8 0.82914(14) 0.16690(13) 1.11278(18) 0.0388(4) Uani d . . . 1
H H8 0.8122 0.1477 1.1859 0.047 Uiso calc U . R 1
C C9 0.79355(13) 0.12447(12) 0.99330(19) 0.0350(4) Uani d . . . 1
H H9 0.7529 0.0762 0.9837 0.042 Uiso calc U . R 1
C C10 0.82002(11) 0.15586(11) 0.88894(16) 0.0282(4) Uani d . . . 1
C C11 0.95830(11) 0.32133(10) 0.76019(15) 0.0248(3) Uani d . . . 1
C C12 0.92243(13) 0.41403(11) 0.76202(19) 0.0341(4) Uani d . . . 1
C C13 1.0092(3) 0.4727(2) 0.7715(4) 0.0329(8) Uiso d . P . 0.5
F F4 0.9898(3) 0.54776(15) 0.7057(3) 0.0681(12) Uani d . P . 0.5
F F1A 0.8797(2) 0.4296(3) 0.8447(4) 0.0451(9) Uani d . P . 0.5
F F2A 0.8584(2) 0.4323(2) 0.6358(3) 0.0495(8) Uani d . P . 0.5
F F1B 0.9219(3) 0.4380(3) 0.8914(4) 0.0578(11) Uani d . P . 0.5
F F2B 0.8345(2) 0.4227(2) 0.6911(4) 0.0576(9) Uani d . P . 0.5
O O1 0.81883(11) 0.02544(8) 0.72627(15) 0.0474(4) Uani d . . . 1
O O2 0.69107(9) 0.13361(10) 0.65961(14) 0.0460(4) Uani d . . . 1
S S1 0.78718(3) 0.11420(3) 0.72788(4) 0.03129(17) Uani d . . . 1

loop_
_atom_site_aniso_label
_atom_site_aniso_U_11
_atom_site_aniso_U_22
_atom_site_aniso_U_33
_atom_site_aniso_U_12
_atom_site_aniso_U_13
_atom_site_aniso_U_23
F3 0.0628(17) 0.082(2) 0.0547(15) -0.0259(15) 0.0225(13) -0.0424(15)
C1 0.0573(13) 0.0461(12) 0.0482(11) -0.0145(10) 0.0283(10) -0.0185(9)
C2 0.0407(10) 0.0421(10) 0.0299(9) -0.0081(8) 0.0108(8) -0.0039(7)
C3 0.0284(8) 0.0240(8) 0.0323(9) -0.0012(6) 0.0100(7) 0.0001(6)
C4 0.0230(7) 0.0223(8) 0.0309(8) 0.0024(6) 0.0101(6) 0.0003(6)
C5 0.0236(7) 0.0247(8) 0.0310(8) 0.0047(6) 0.0111(6) 0.0006(6)
C6 0.0277(8) 0.0338(9) 0.0344(9) 0.0024(7) 0.0092(7) -0.0048(7)
C7 0.0372(10) 0.0468(11) 0.0286(9) 0.0122(8) 0.0103(7) -0.0007(8)
C8 0.0412(10) 0.0452(11) 0.0349(9) 0.0131(8) 0.0190(8) 0.0120(8)
C9 0.0353(9) 0.0300(9) 0.0437(10) 0.0053(7) 0.0180(8) 0.0092(7)
C10 0.0275(8) 0.0251(8) 0.0333(8) 0.0038(6) 0.0114(7) 0.0020(7)
C11 0.0260(7) 0.0220(8) 0.0261(7) 0.0015(6) 0.0074(6) -0.0018(6)
C12 0.0336(9) 0.0248(8) 0.0442(10) 0.0047(7) 0.0124(8) -0.0015(7)
F4 0.077(2) 0.0201(10) 0.121(4) 0.0118(14) 0.051(3) 0.0240(13)
F1A 0.0506(19) 0.0300(15) 0.068(3) 0.0067(14) 0.0369(17) -0.0077(15)
F2A 0.0426(18) 0.0394(15) 0.0509(18) 0.0122(13) -0.0090(13) 0.0018(13)
F1B 0.106(3) 0.0295(15) 0.059(3) 0.004(2) 0.057(2) -0.0068(16)
F2B 0.0292(15) 0.0396(15) 0.099(3) 0.0110(11) 0.0121(16) 0.0057(17)
O1 0.0668(9) 0.0245(7) 0.0584(9) -0.0072(6) 0.0301(7) -0.0062(6)
O2 0.0332(7) 0.0558(9) 0.0458(8) -0.0128(6) 0.0075(6) -0.0021(6)
S1 0.0334(3) 0.0261(3) 0.0359(3) -0.00775(15) 0.01292(19) -0.00341(15)

loop_
_atom_type_symbol
_atom_type_description
_atom_type_scat_dispersion_real
_atom_type_scat_dispersion_imag
_atom_type_scat_source
C C 0.0181 0.0091 'International Tables Vol C Tables 4.2.6.8 and 6.1.1.4'
H H 0.0000 0.0000 'International Tables Vol C Tables 4.2.6.8 and 6.1.1.4'
O O 0.0492 0.0322 'International Tables Vol C Tables 4.2.6.8 and 6.1.1.4'
F F 0.0727 0.0534 'International Tables Vol C Tables 4.2.6.8 and 6.1.1.4'
S S 0.3331 0.5567 'International Tables Vol C Tables 4.2.6.8 and 6.1.1.4'

loop_
_geom_angle_atom_site_label_1
_geom_angle_atom_site_label_2
_geom_angle_atom_site_label_3
_geom_angle_site_symmetry_1
_geom_angle_site_symmetry_3
_geom_angle
C13 F3 F4 . 2_756 50.9(2)
F4 F3 C13 2_756 2_756 47.61(17)
C3 C2 C1 . . 113.08(16)
C4 C3 C2 . . 132.13(16)
C4 C3 S1 . . 109.33(13)
C2 C3 S1 . . 118.51(12)
C3 C4 C11 . . 124.12(15)
C3 C4 C5 . . 114.75(14)
C11 C4 C5 . . 121.10(14)
C6 C5 C10 . . 118.54(16)
C6 C5 C4 . . 128.72(16)
C10 C5 C4 . . 112.70(14)
C5 C6 C7 . . 118.62(17)
C8 C7 C6 . . 121.57(17)
C7 C8 C9 . . 120.44(17)
C10 C9 C8 . . 117.41(17)
C9 C10 C5 . . 123.41(17)
C9 C10 S1 . . 127.18(14)
C5 C10 S1 . . 109.40(12)
C11 C11 C4 2_756 . 128.44(9)
C11 C11 C12 2_756 . 111.00(10)
C4 C11 C12 . . 120.48(15)
F1A C12 F2B . . 75.5(3)
F1A C12 F2A . . 106.6(3)
F2B C12 F1B . . 103.3(3)
F2A C12 F1B . . 131.6(3)
F1A C12 C13 . 2_756 126.4(3)
F2B C12 C13 . 2_756 116.7(2)
F2A C12 C13 . 2_756 88.4(2)
F1B C12 C13 . 2_756 106.8(2)
F1A C12 C11 . . 116.3(2)
F2B C12 C11 . . 112.7(2)
F2A C12 C11 . . 108.03(18)
F1B C12 C11 . . 110.9(2)
C13 C12 C11 2_756 . 106.3(2)
F1A C12 C13 . . 116.2(3)
F2B C12 C13 . . 130.9(2)
F2A C12 C13 . . 105.1(2)
F1B C12 C13 . . 92.5(3)
C11 C12 C13 . . 103.88(18)
C13 C13 F4 2_756 2_756 100.1(3)
C13 C13 F4 2_756 . 60.0(3)
C13 C13 F3 2_756 . 162.9(10)
F4 C13 F3 2_756 . 66.4(3)
F4 C13 F3 . . 108.1(3)
C13 C13 C12 2_756 2_756 90.5(10)
F4 C13 C12 2_756 2_756 132.3(4)
F4 C13 C12 . 2_756 116.4(4)
F3 C13 C12 . 2_756 106.3(3)
C13 C13 C12 2_756 . 72.4(9)
F4 C13 C12 2_756 . 122.1(4)
F4 C13 C12 . . 114.5(4)
F3 C13 C12 . . 105.1(3)
C12 C13 C12 2_756 . 105.5(2)
F4 C13 F3 2_756 2_756 91.7(3)
F4 C13 F3 . 2_756 50.1(2)
F3 C13 F3 . 2_756 158.0(4)
C12 C13 F3 2_756 2_756 89.2(2)
C12 C13 F3 . 2_756 85.0(2)
F4 F4 C13 2_756 2_756 78.5(2)
F4 F4 C13 2_756 . 59.5(2)
F4 F4 F3 2_756 2_756 140.9(2)
C13 F4 F3 2_756 2_756 62.7(2)
C13 F4 F3 . 2_756 82.3(2)
O1 S1 O2 . . 118.26(9)
O1 S1 C10 . . 110.85(8)
O2 S1 C10 . . 111.22(8)
O1 S1 C3 . . 111.18(8)
O2 S1 C3 . . 108.93(8)
C10 S1 C3 . . 93.66(8)

loop_
_geom_bond_atom_site_label_1
_geom_bond_atom_site_label_2
_geom_bond_site_symmetry_2
_geom_bond_distance
F3 C13 . 1.335(5)
F3 F4 2_756 1.376(4)
F3 C13 2_756 1.778(4)
C1 C2 . 1.533(3)
C2 C3 . 1.495(2)
C3 C4 . 1.339(2)
C3 S1 . 1.7905(17)
C4 C11 . 1.480(2)
C4 C5 . 1.490(2)
C5 C6 . 1.387(2)
C5 C10 . 1.391(2)
C6 C7 . 1.396(3)
C7 C8 . 1.381(3)
C8 C9 . 1.385(3)
C9 C10 . 1.380(3)
C10 S1 . 1.7593(17)
C11 C11 2_756 1.336(3)
C11 C12 . 1.511(2)
C12 F1A . 1.265(4)
C12 F2B . 1.314(4)
C12 F2A . 1.426(3)
C12 F1B . 1.434(4)
C12 C13 2_756 1.485(5)
C12 C13 . 1.557(5)
C13 C13 2_756 0.458(7)
C13 F4 2_756 1.166(4)
C13 F4 . 1.325(4)
C13 C12 2_756 1.485(5)
C13 F3 2_756 1.778(4)
F4 F4 2_756 0.904(6)
F4 C13 2_756 1.166(4)
F4 F3 2_756 1.376(4)
O1 S1 . 1.4322(14)
O2 S1 . 1.4362(15)
